data_6000325
loop_
_publ_author_name
'Lauterbach, R.'
'Schnick, W.'

_publ_section_title
;
 Sm2Si3O3N4 and Ln(2)Si(2.5)Al(0.5)O(3.5)N(3.5) (Ln = Ce, Pr, Nd, Sm, Gd)
 - a novel synthetic approach for the preparation of N-containing
 melilites and X-ray single-crystal structure determination
;
_journal_name_full 'Zeitschrift Fur Anorganische Und Allgemeine Chemie'
_journal_page_first 429
_journal_page_last 434
_journal_paper_doi 10.1002/(SICI)1521-3749(199903)625:3<429::AID-ZAAC429>3.0.CO;2-T
_journal_volume 625
_journal_year 1999
_chemical_formula_sum 'N4 O3 Si3 Sm2'
_space_group_name_H-M_alt 'P -4 21 m'
_cell_angle_alpha 90.000
_cell_angle_beta 90.000
_cell_angle_gamma 90.000
_cell_length_a 7.6889
_cell_length_b 7.6889
_cell_length_c 4.9960
_cell_volume 295.36
_cod_database_code 6000325

loop_
_atom_site_label
_atom_site_fract_x
_atom_site_fract_y
_atom_site_fract_z
? ? ? ?
